data_1534453
loop_
_publ_author_name
'Geifman, I.N.'
'Kozlova, I.V.'
'Konovalov, V.I.'
'Son'ko, T.V.'
'Furmanova, N.G.'

_publ_section_title
;
 Structure of a single crystal of K0.73 Li0.27 Ta O3 and EPR of Cu2+
;
_journal_name_full Kristallografiya
_journal_page_first 732
_journal_page_last 738
_journal_volume 35
_journal_year 1990
_chemical_formula_sum 'K0.73 Li0.27 O3 Ta'
_chemical_name_systematic 'K0.73 Li0.27 Ta O3'
_space_group_IT_number 127
_symmetry_space_group_name_Hall '-P 4 2ab'
_symmetry_space_group_name_H-M 'P 4/m b m'
_cell_angle_alpha 90
_cell_angle_beta 90
_cell_angle_gamma 90
_cell_formula_units_Z 10
_cell_length_a 12.595
_cell_length_b 12.595
_cell_length_c 3.936
_cell_volume 624.384
_citation_journal_id_ASTM KRISAJ
_cod_data_source_file Geifman_KRISAJ_1990_1000.cif
_cod_data_source_block K0.73Li0.27O3Ta1
_cod_original_cell_volume 624.3835
_cod_original_formula_sum 'K0.73 Li0.27 O3 Ta1'
_cod_database_code 1534453

loop_
_symmetry_equiv_pos_as_xyz
x,y,z
-y,x,z
-x,-y,z
y,-x,z
x+1/2,-y+1/2,-z
y+1/2,x+1/2,-z
-x+1/2,y+1/2,-z
-y+1/2,-x+1/2,-z
-x,-y,-z
y,-x,-z
x,y,-z
-y,x,-z
-x-1/2,y-1/2,z
-y-1/2,-x-1/2,z
x-1/2,-y-1/2,z
y-1/2,x-1/2,z

loop_
_atom_site_label
_atom_site_type_symbol
_atom_site_fract_x
_atom_site_fract_y
_atom_site_fract_z
_atom_site_occupancy
_atom_site_U_iso_or_equiv
O1 O-2 0.5 0 0 1 0.0
K2 K+1 0.1733 0.3267 0 1 0.0
O2 O-2 0.21 0.081 0 1 0.0
O4 O-2 0.067 0.14 0.5 1 0.0
K3 K+1 0.3777 0.1223 0 0.325 0.0
O5 O-2 0.295 0.205 0.5 1 0.0
Ta2 Ta+5 0.20767 0.07371 0.5 1 0.0
K1 K+1 0 0 0 1 0.0
Li1 Li+1 0.3777 0.1223 0 0.675 0.0
O3 O-2 0.344 0.001 0.5 1 0.0
Ta1 Ta+5 0.5 0 0.5 1 0.0
